data_2001441
loop_
_publ_author_name
'Yamanaka, M.'
'Ohba, S.'
'Tokii, T.'
'Jury, C. F.'
'Steward, O. W.'
'Kato, M.'

_publ_section_title
;
 Dimeric copper(II) triphenylacetate adducts with 4-picoline
;
_journal_issue 8
_journal_name_full 'Acta Crystallographica Section C'
_journal_page_first 1469
_journal_page_last 1473
_journal_paper_doi 10.1107/S010827019300126X
_journal_volume 49
_journal_year 1993
_chemical_formula_sum 'C106 H90 Cu2 N2 O8'
_chemical_formula_weight 1647.0
_space_group_IT_number 2
_space_group_name_Hall '-P 1'
_space_group_name_H-M_alt 'P -1'
_symmetry_cell_setting triclinic
_symmetry_space_group_name_Hall '-P 1'
_symmetry_space_group_name_H-M 'P -1'
_atom_type_scat_source IntTabIV
_cell_angle_alpha 104.07(2)
_cell_angle_beta 74.05(2)
_cell_angle_gamma 95.350(10)
_cell_formula_units_Z 2
_cell_length_a 15.595(3)
_cell_length_b 24.390(5)
_cell_length_c 11.868(4)
_cell_measurement_reflns_used 50
_cell_measurement_temperature 120
_cell_measurement_theta_max 15
_cell_measurement_theta_min 10
_cell_volume 4208.4(19)
_diffrn_measurement_device 'Rigaku AFC-5'
_diffrn_measurement_method \q-2\q
_diffrn_radiation_type MoK\a
_diffrn_radiation_wavelength 0.71073
_diffrn_reflns_av_R_equivalents 0.018
_diffrn_reflns_limit_h_max 18
_diffrn_reflns_limit_h_min -18
_diffrn_reflns_limit_k_max 28
_diffrn_reflns_limit_k_min -28
_diffrn_reflns_limit_l_max 14
_diffrn_reflns_limit_l_min 0
_diffrn_reflns_number 15561
_diffrn_reflns_theta_max 25.0
_diffrn_standards_decay_% 4
_diffrn_standards_interval_count 100
_diffrn_standards_number 5
_exptl_absorpt_coefficient_mu 0.56
_exptl_absorpt_correction_T_max 0.970
_exptl_absorpt_correction_T_min 0.786
_exptl_absorpt_correction_type integration
_exptl_crystal_colour Green
_exptl_crystal_density_diffrn 1.30
_exptl_crystal_description Plate
_exptl_crystal_size_max 0.45
_exptl_crystal_size_mid 0.40
_exptl_crystal_size_min 0.05
_refine_diff_density_max 1.05
_refine_diff_density_min -0.68
_refine_ls_goodness_of_fit_obs 2.20
_refine_ls_number_parameters 1063
_refine_ls_number_reflns 8774
_refine_ls_R_factor_obs 0.078
_refine_ls_shift/esd_max 0.35
_refine_ls_structure_factor_coef F
_refine_ls_weighting_details 'w = [\s^2^(F)+(0.015F)^2^]^-1^'
_refine_ls_weighting_scheme calc
_refine_ls_wR_factor_obs 0.079
_reflns_number_observed 8774
_reflns_number_total 14719
_reflns_observed_criterion F>3\s(F)
_cod_data_source_file as1031.cif
_cod_data_source_block as1031_structure_1_of_2
_cod_depositor_comments
;
The following automatic conversions were performed:

'_refine_ls_weighting_scheme' value '[\s^2^(F)+(0.015F)^2^]^-1^' was
changed to 'calc'. New tag '_refine_ls_weighting_details' was
created. The value of the new tag was set to 'w =
[\s^2^(F)+(0.015F)^2^]^-1^'.

Automatic conversion script
Id: cif_fix_values 3143 2015-03-26 13:38:13Z robertas 
;
_cod_original_cell_volume 4208(2)
_cod_database_code 2001441

loop_
_space_group_symop_id
_space_group_symop_operation_xyz
1 x,y,z
2 -x,-y,-z

loop_
_atom_site_label
_atom_site_fract_x
_atom_site_fract_y
_atom_site_fract_z
Cu(1) .21867(6) .73039(4) .97034(9)
Cu(2) .23617(6) .73237(4) .73070(9)
O(1) .3436(3) .7189(2) .9400(4)
O(2) .0952(3) .7423(2) .9916(4)
O(3) .2464(3) .8149(2) .9756(5)
O(4) .2101(3) .6446(2) .8640(4)
O(5) .3653(3) .7261(2) .7498(4)
O(6) .0999(3) .7305(2) .7978(4)
O(7) .2394(3) .8123(2) .7893(4)
O(8) .2326(3) .6521(2) .6746(4)
N(1) .1859(4) .7009(3) 1.1292(5)
N(2) .2748(4) .7464(3) .5563(5)
C(1) .3916(4) .7192(3) .8356(7)
C(2) .4938(4) .7102(3) .8169(7)
C(3) .0595(5) .7365(3) .9052(7)
C(4) -.0451(4) .7414(3) .9477(7)
C(5) .2488(4) .8381(3) .8925(7)
C(6) .2690(5) .9030(3) .9059(7)
C(7) .2202(4) .6236(3) .7554(7)
C(8) .2147(5) .5581(3) .7092(7)
C(9) .5383(5) .7690(3) .8564(7)
C(10) .6299(5) .7770(3) .8054(8)
C(11) .6728(5) .8293(4) .8454(8)
C(12) .6248(5) .8719(3) .9337(8)
C(13) .5324(5) .8635(3) .9858(8)
C(14) .4893(5) .8123(3) .9458(7)
C(15) .5012(4) .6714(3) .8985(7)
C(16) .4507(5) .6194(3) .8925(7)
C(17) .4535(5) .5830(4) .9659(8)
C(18) .5090(5) .5975(4) 1.0452(8)
C(19) .5594(6) .6488(4) 1.0521(8)
C(20) .5556(5) .6859(3) .9797(7)
C(21) .5389(4) .6846(3) .6836(7)
C(22) .5833(4) .6340(3) .6460(7)
C(23) .6308(5) .6151(3) .5219(7)
C(24) .6335(5) .6467(3) .4389(7)
C(25) .5869(5) .6984(4) .4770(8)
C(26) .5401(5) .7170(3) .5979(7)
C(27) -.0765(4) .7123(3) 1.0560(7)
C(28) -.0508(5) .6577(3) 1.0393(7)
C(29) -.0783(5) .6295(4) 1.1333(8)
C(30) -.1319(5) .6566(4) 1.2486(8)
C(31) -.1563(6) .7120(4) 1.2639(8)
C(32) -.1302(5) .7410(4) 1.1679(7)
C(33) -.0918(4) .7122(3) .8484(7)
C(34) -.1735(5) .6822(3) .8809(8)
C(35) -.2205(5) .6581(4) .7933(8)
C(36) -.1874(5) .6643(4) .6739(8)
C(37) -.1069(5) .6951(4) .6416(8)
C(38) -.0595(5) .7196(3) .7298(7)
C(39) -.0626(5) .8063(3) .9856(7)
C(40) -.0220(5) .8412(3) 1.0692(7)
C(41) -.0386(5) .8991(3) 1.1057(8)
C(42) -.0957(5) .9233(4) 1.0602(8)
C(43) -.1362(5) .8873(4) .9744(8)
C(44) -.1207(5) .8292(3) .9388(8)
C(45) .2185(5) .9239(3) .8286(7)
C(46) .2612(6) .9560(3) .7459(7)
C(47) .2136(6) .9729(4) .6739(8)
C(48) .1236(6) .9571(4) .6854(8)
C(49) .0803(6) .9243(4) .7688(8)
C(50) .1265(5) .9072(3) .8396(7)
C(51) .2419(5) .9337(3) 1.0392(7)
C(52) .1779(5) .9759(3) 1.0842(8)
C(53) .1577(5) 1.0042(4) 1.2062(8)
C(54) .2011(6) .9904(4) 1.2850(8)
C(55) .2655(5) .9472(3) 1.2396(8)
C(56) .2854(5) .9201(3) 1.1187(7)
C(57) .3706(5) .9113(3) .8532(7)
C(58) .4201(5) .8714(3) .7578(7)
C(59) .5114(5) .8833(3) .7060(8)
C(60) .5508(5) .9341(4) .7461(8)
C(61) .5015(5) .9750(4) .8439(8)
C(62) .4116(5) .9632(3) .8966(8)
C(63) .1169(5) .5413(3) .7093(7)
C(64) .0572(5) .5796(3) .7030(7)
C(65) -.0300(5) .5612(3) .6956(7)
C(66) -.0574(5) .5046(4) .6934(7)
C(67) .0028(5) .4658(4) .7002(7)
C(68) .0895(5) .4840(3) .7074(7)
C(69) .2757(5) .5428(3) .5791(7)
C(70) .3653(5) .5626(3) .5578(7)
C(71) .4224(5) .5492(3) .4420(8)
C(72) .3926(5) .5185(3) .3445(8)
C(73) .3018(5) .4988(3) .3657(8)
C(74) .2440(5) .5112(3) .4833(7)
C(75) .2399(5) .5289(3) .7961(7)
C(76) .3123(5) .4918(3) .7563(8)
C(77) .3281(5) .4614(3) .8378(8)
C(78) .2738(6) .4679(4) .9543(8)
C(79) .2000(6) .5048(3) .9935(8)
C(80) .1854(5) .5349(3) .9128(7)
C(81) .2338(5) .6591(3) 1.1371(7)
C(82) .2142(5) .6374(3) 1.2412(7)
C(83) .1459(5) .6609(3) 1.3422(7)
C(84) .0966(5) .7041(4) 1.3306(7)
C(85) .1176(5) .7221(4) 1.2230(7)
C(86) .1247(6) .6409(4) 1.4593(7)
C(87) .3349(5) .7139(3) .4681(7)
C(88) .3671(6) .7253(4) .3540(8)
C(89) .3345(6) .7711(4) .3289(7)
C(90) .2709(6) .8052(3) .4200(7)
C(91) .2425(5) .7918(3) .5339(7)
C(92) .3694(6) .7860(4) .2051(8)
C(101) .4772(7) .1098(5) .6225(11)
C(102) .4614(7) .1657(4) .6351(10)
C(103) .4183(7) .0761(5) .6980(10)
C(104) .3411(8) .1010(5) .7818(11)
C(105) .3250(7) .1614(5) .7969(10)
C(106) .3835(8) .1926(6) .7286(11)
C(107) .5580(7) .0811(5) .5375(10)
C(108) .1591(9) .1432(5) .5056(12)
C(109) .1222(9) .1717(5) .4429(11)
C(110) .0259(9) .1643(5) .4604(11)
C(111) -.0286(10) .1315(6) .5402(14)
C(112) .0092(9) .1037(6) .6004(11)
C(113) .1098(8) .1100(5) .5847(10)
C(114) .2539(7) .1506(6) .4905(13)

loop_
_geom_angle_atom_site_label_1
_geom_angle_atom_site_label_2
_geom_angle_atom_site_label_3
_geom_angle
_geom_angle_publ_flag
Cu(2) Cu(1) O(1) 92.10(10) yes
Cu(2) Cu(1) O(2) 84.7(2) yes
Cu(2) Cu(1) O(3) 79.20(10) yes
Cu(2) Cu(1) O(4) 70.00(10) yes
Cu(2) Cu(1) N(1) 159.8(2) yes
Cu(1) Cu(2) O(5) 72.50(10) yes
Cu(1) Cu(2) O(6) 78.40(10) yes
Cu(1) Cu(2) O(7) 83.90(10) yes
Cu(1) Cu(2) O(8) 95.20(10) yes
Cu(1) Cu(2) N(2) 166.6(2) yes
O(1) Cu(1) O(2) 176.8(2) yes
O(3) Cu(1) O(4) 148.7(2) yes
O(3) Cu(1) N(1) 120.3(2) yes
O(4) Cu(1) N(1) 90.9(2) yes
O(5) Cu(2) O(6) 150.5(2) yes
O(7) Cu(2) O(8) 179.1(2) yes
O(5) Cu(2) N(2) 97.4(2) yes
O(6) Cu(2) N(2) 112.2(2) yes
Cu(1) O(1) C(1) 117.1(5) yes
Cu(1) O(2) C(3) 123.7(5) yes
Cu(1) O(3) C(5) 124.9(5) yes
Cu(1) O(4) C(7) 134.3(5) yes
Cu(2) O(5) C(1) 131.8(5) yes
Cu(2) O(6) C(3) 125.6(5) yes
Cu(2) O(7) C(5) 125.6(5) yes
Cu(2) O(8) C(7) 115.7(5) yes

loop_
_geom_bond_atom_site_label_1
_geom_bond_atom_site_label_2
_geom_bond_distance
_geom_bond_publ_flag
Cu(1) Cu(2) 2.793(2) yes
Cu(1) O(1) 1.916(5) yes
Cu(1) O(2) 1.912(5) yes
Cu(1) O(3) 2.056(5) yes
Cu(1) O(4) 2.178(5) yes
Cu(1) N(1) 2.096(7) yes
Cu(2) O(5) 2.111(5) yes
Cu(2) O(6) 2.055(4) yes
Cu(2) O(7) 1.905(5) yes
Cu(2) O(8) 1.909(5) yes
Cu(2) N(2) 2.094(6) yes
O(1) C(1) 1.261(8) no
O(2) C(3) 1.269(11) no
O(3) C(5) 1.242(11) no
O(4) C(7) 1.237(9) no
O(5) C(1) 1.249(11) no
O(6) C(3) 1.236(9) no
O(7) C(5) 1.274(9) no
O(8) C(7) 1.280(10) no
N(1) C(81) 1.354(11) no
N(1) C(85) 1.346(9) no
N(2) C(87) 1.341(9) no
N(2) C(91) 1.368(12) no
C(1) C(2) 1.576(9) no
C(2) C(9) 1.557(10) no
C(2) C(15) 1.541(13) no
C(2) C(21) 1.542(10) no
C(3) C(4) 1.576(10) no
C(4) C(27) 1.558(12) no
C(4) C(33) 1.547(11) no
C(4) C(39) 1.565(10) no
C(5) C(6) 1.563(10) no
C(6) C(45) 1.556(13) no
C(6) C(51) 1.535(10) no
C(6) C(57) 1.549(10) no
C(7) C(8) 1.560(10) no
C(8) C(63) 1.542(11) no
C(8) C(69) 1.551(10) no
C(8) C(75) 1.535(13) no
C(9) C(10) 1.405(10) no
C(9) C(14) 1.409(9) no
C(10) C(11) 1.422(11) no
C(11) C(12) 1.387(10) no
C(12) C(13) 1.420(10) no
C(13) C(14) 1.403(10) no
C(15) C(16) 1.426(10) no
C(15) C(20) 1.415(12) no
C(16) C(17) 1.398(14) no
C(17) C(18) 1.410(13) no
C(18) C(19) 1.411(13) no
C(19) C(20) 1.406(14) no
C(21) C(22) 1.387(10) no
C(21) C(26) 1.427(13) no
C(22) C(23) 1.437(10) no
C(23) C(24) 1.381(13) no
C(24) C(25) 1.427(12) no
C(25) C(26) 1.402(11) no
C(27) C(28) 1.379(11) no
C(27) C(32) 1.415(9) no
C(28) C(29) 1.399(13) no
C(29) C(30) 1.429(11) no
C(30) C(31) 1.394(14) no
C(31) C(32) 1.431(14) no
C(33) C(34) 1.414(10) no
C(33) C(38) 1.409(12) no
C(34) C(35) 1.416(13) no
C(35) C(36) 1.409(13) no
C(36) C(37) 1.410(11) no
C(37) C(38) 1.428(13) no
C(39) C(40) 1.394(11) no
C(39) C(44) 1.401(13) no
C(40) C(41) 1.399(10) no
C(41) C(42) 1.396(14) no
C(42) C(43) 1.422(13) no
C(43) C(44) 1.401(12) no
C(45) C(46) 1.392(11) no
C(45) C(50) 1.434(11) no
C(46) C(47) 1.424(15) no
C(47) C(48) 1.399(13) no
C(48) C(49) 1.412(14) no
C(49) C(50) 1.399(15) no
C(51) C(52) 1.404(10) no
C(51) C(56) 1.416(13) no
C(52) C(53) 1.406(12) no
C(53) C(54) 1.410(15) no
C(54) C(55) 1.426(12) no
C(55) C(56) 1.387(11) no
C(57) C(58) 1.396(9) no
C(57) C(62) 1.411(10) no
C(58) C(59) 1.421(10) no
C(59) C(60) 1.368(11) no
C(60) C(61) 1.422(11) no
C(61) C(62) 1.404(10) no
C(63) C(64) 1.407(12) no
C(63) C(68) 1.419(10) no
C(64) C(65) 1.411(11) no
C(65) C(66) 1.403(12) no
C(66) C(67) 1.424(14) no
C(67) C(68) 1.402(11) no
C(69) C(70) 1.410(10) no
C(69) C(74) 1.394(11) no
C(70) C(71) 1.397(10) no
C(71) C(72) 1.387(13) no
C(72) C(73) 1.427(11) no
C(73) C(74) 1.416(10) no
C(75) C(76) 1.416(11) no
C(75) C(80) 1.393(10) no
C(76) C(77) 1.435(14) no
C(77) C(78) 1.389(12) no
C(78) C(79) 1.430(13) no
C(79) C(80) 1.415(14) no
C(81) C(82) 1.407(12) no
C(82) C(83) 1.406(9) no
C(83) C(84) 1.414(13) no
C(83) C(86) 1.525(13) no
C(84) C(85) 1.395(13) no
C(87) C(88) 1.395(13) no
C(88) C(89) 1.395(15) no
C(89) C(90) 1.404(11) no
C(89) C(92) 1.540(13) no
C(90) C(91) 1.410(12) no
C(101) C(102) 1.373(16) no
C(101) C(103) 1.445(17) no
C(101) C(107) 1.489(14) no
C(102) C(106) 1.480(14) no
C(103) C(104) 1.411(15) no
C(104) C(105) 1.477(18) no
C(105) C(106) 1.354(17) no
C(108) C(109) 1.39(2) no
C(108) C(113) 1.409(18) no
C(108) C(114) 1.439(18) no
C(109) C(110) 1.46(2) no
C(110) C(111) 1.44(2) no
C(111) C(112) 1.36(3) no
C(112) C(113) 1.526(19) no
